data_2205748
loop_
_publ_author_name
'Fenhua Wang'
'Zhanglan Qin'
'Jiangsheng Huang'

_publ_section_title
;
 2-Amino-5-(2-phenyl-1,2,3-triazol-4-yl)-1,3,4-oxadiazole
;
_journal_issue 5
_journal_name_full 'Acta Crystallographica Section E'
_journal_page_first o1343
_journal_page_last o1344
_journal_paper_doi 10.1107/S1600536805010901
_journal_volume 61
_journal_year 2005
_chemical_formula_moiety 'C10 H8 N6 O'
_chemical_formula_sum 'C10 H8 N6 O'
_chemical_formula_weight 228.22
_chemical_melting_point 548
_chemical_name_systematic 2-Amino-5-(2-phenyl-1,2,3-triazol-4-yl)-1,3,4-oxadiazole
_space_group_IT_number 14
_symmetry_cell_setting monoclinic
_symmetry_space_group_name_Hall '-P 2ybc'
_symmetry_space_group_name_H-M 'P 1 21/c 1'
_atom_sites_solution_hydrogens geom
_atom_sites_solution_primary direct
_atom_sites_solution_secondary difmap
_cell_angle_alpha 90.00
_cell_angle_beta 99.952(3)
_cell_angle_gamma 90.00
_cell_formula_units_Z 4
_cell_length_a 13.616(2)
_cell_length_b 5.9421(9)
_cell_length_c 12.7479(19)
_cell_measurement_reflns_used 1227
_cell_measurement_temperature 292(2)
_cell_measurement_theta_max 23.50
_cell_measurement_theta_min 3.04
_cell_volume 1015.9(3)
_computing_cell_refinement SMART
_computing_data_collection 'SMART (Siemens, 1995)'
_computing_data_reduction 'SAINT (Siemens, 1995)'
_computing_molecular_graphics 'SHELXTL (Siemens, 1995)'
_computing_publication_material SHELXTL'
_computing_structure_refinement 'SHELXL97 (Sheldrick, 1997)'
_computing_structure_solution 'SHELXS97 (Sheldrick, 1990)'
_diffrn_ambient_temperature 292(2)
_diffrn_measured_fraction_theta_full 0.993
_diffrn_measured_fraction_theta_max 0.993
_diffrn_measurement_device_type 'Bruker SMART CCD area-detector'
_diffrn_measurement_method '\f and \w scans'
_diffrn_radiation_monochromator graphite
_diffrn_radiation_type 'Mo K\a'
_diffrn_radiation_wavelength 0.71073
_diffrn_reflns_av_R_equivalents 0.0338
_diffrn_reflns_av_sigmaI/netI 0.0456
_diffrn_reflns_limit_h_max 13
_diffrn_reflns_limit_h_min -17
_diffrn_reflns_limit_k_max 7
_diffrn_reflns_limit_k_min -7
_diffrn_reflns_limit_l_max 15
_diffrn_reflns_limit_l_min -16
_diffrn_reflns_number 5611
_diffrn_reflns_theta_full 26.99
_diffrn_reflns_theta_max 26.99
_diffrn_reflns_theta_min 3.04
_diffrn_standards_decay_% 0
_diffrn_standards_interval_time 0
_diffrn_standards_number 0
_exptl_absorpt_coefficient_mu 0.106
_exptl_absorpt_correction_T_max 0.9960
_exptl_absorpt_correction_T_min 0.9958
_exptl_absorpt_correction_type multi-scan
_exptl_absorpt_process_details '(SADABS; Sheldrick, 1996)'
_exptl_crystal_colour colourless
_exptl_crystal_density_diffrn 1.492
_exptl_crystal_density_method 'not measured'
_exptl_crystal_description plate
_exptl_crystal_F_000 472
_exptl_crystal_size_max 0.34
_exptl_crystal_size_mid 0.22
_exptl_crystal_size_min 0.04
_refine_diff_density_max 0.225
_refine_diff_density_min -0.186
_refine_ls_extinction_method none
_refine_ls_goodness_of_fit_ref 0.948
_refine_ls_hydrogen_treatment constr
_refine_ls_matrix_type full
_refine_ls_number_parameters 154
_refine_ls_number_reflns 2203
_refine_ls_number_restraints 0
_refine_ls_restrained_S_all 0.948
_refine_ls_R_factor_all 0.0787
_refine_ls_R_factor_gt 0.0450
_refine_ls_shift/su_max 0.000
_refine_ls_shift/su_mean 0.000
_refine_ls_structure_factor_coef Fsqd
_refine_ls_weighting_details 'calc w = 1/[\s^2^(Fo^2^)+(0.0706P)^2^] where P = (Fo^2^+2Fc^2^)/3'
_refine_ls_weighting_scheme calc
_refine_ls_wR_factor_gt 0.1090
_refine_ls_wR_factor_ref 0.1240
_reflns_number_gt 1433
_reflns_number_total 2203
_reflns_threshold_expression I>2\s(I)
_cod_data_source_file kp6022.cif
_cod_data_source_block I
_cod_original_sg_symbol_H-M P21/c
_cod_database_code 2205748
_cod_database_fobs_code 2205748

loop_
_symmetry_equiv_pos_as_xyz
'x, y, z'
'-x, y+1/2, -z+1/2'
'-x, -y, -z'
'x, -y-1/2, z-1/2'

loop_
_atom_site_label
_atom_site_fract_x
_atom_site_fract_y
_atom_site_fract_z
_atom_site_U_iso_or_equiv
_atom_site_adp_type
_atom_site_calc_flag
_atom_site_refinement_flags
_atom_site_occupancy
_atom_site_type_symbol
C1 0.17641(13) 0.0895(3) 0.26105(13) 0.0368(4) Uani d . 1 C
C2 0.16553(14) -0.0403(3) 0.34813(15) 0.0468(5) Uani d . 1 C
H2 0.1945 -0.1822 0.3576 0.056 Uiso calc R 1 H
C3 0.11103(16) 0.0441(4) 0.42074(16) 0.0556(6) Uani d . 1 C
H3 0.1026 -0.0422 0.4794 0.067 Uiso calc R 1 H
C4 0.06906(16) 0.2546(4) 0.40723(18) 0.0583(6) Uani d . 1 C
H4 0.0321 0.3101 0.4565 0.070 Uiso calc R 1 H
C5 0.08156(15) 0.3830(4) 0.32116(17) 0.0564(6) Uani d . 1 C
H5 0.0531 0.5255 0.3124 0.068 Uiso calc R 1 H
C6 0.13607(14) 0.3025(3) 0.24748(15) 0.0475(5) Uani d . 1 C
H6 0.1454 0.3904 0.1897 0.057 Uiso calc R 1 H
C7 0.29727(15) -0.2355(3) 0.09801(15) 0.0452(5) Uani d . 1 C
H7 0.3206 -0.3681 0.0723 0.054 Uiso calc R 1 H
C8 0.31127(13) -0.0199(3) 0.06011(13) 0.0367(4) Uani d . 1 C
C9 0.36258(13) 0.0465(3) -0.02546(13) 0.0350(4) Uani d . 1 C
C10 0.42580(12) 0.2696(3) -0.12606(13) 0.0344(4) Uani d . 1 C
N1 0.24575(12) -0.2210(2) 0.17602(13) 0.0464(4) Uani d . 1 N
N2 0.23038(11) 0.0007(2) 0.18417(11) 0.0378(4) Uani d . 1 N
N3 0.26884(10) 0.1289(2) 0.11601(11) 0.0384(4) Uani d . 1 N
N4 0.39963(11) -0.0776(2) -0.09011(11) 0.0402(4) Uani d . 1 N
N5 0.44204(11) 0.0664(2) -0.15796(11) 0.0405(4) Uani d . 1 N
N6 0.45229(12) 0.4654(2) -0.16166(12) 0.0492(5) Uani d . 1 N
H6A 0.4853 0.4699 -0.2134 0.059 Uiso calc R 1 H
H6B 0.4366 0.5884 -0.1331 0.059 Uiso calc R 1 H
O1 0.37577(9) 0.27168(18) -0.04253(9) 0.0375(3) Uani d . 1 O

loop_
_atom_site_aniso_label
_atom_site_aniso_U_11
_atom_site_aniso_U_22
_atom_site_aniso_U_33
_atom_site_aniso_U_12
_atom_site_aniso_U_13
_atom_site_aniso_U_23
C1 0.0399(10) 0.0319(10) 0.0418(10) -0.0049(8) 0.0165(8) -0.0011(8)
C2 0.0514(12) 0.0434(11) 0.0488(11) 0.0015(9) 0.0175(10) 0.0054(9)
C3 0.0634(14) 0.0607(14) 0.0485(12) -0.0029(11) 0.0258(10) 0.0036(10)
C4 0.0643(15) 0.0545(15) 0.0641(14) -0.0021(10) 0.0333(12) -0.0120(11)
C5 0.0599(13) 0.0396(12) 0.0753(15) 0.0027(10) 0.0279(12) -0.0074(10)
C6 0.0550(12) 0.0359(11) 0.0554(12) -0.0007(9) 0.0202(10) 0.0047(9)
C7 0.0598(13) 0.0285(10) 0.0523(11) -0.0010(8) 0.0234(10) 0.0003(8)
C8 0.0422(11) 0.0301(10) 0.0394(10) 0.0010(8) 0.0118(8) 0.0007(7)
C9 0.0436(10) 0.0232(9) 0.0400(10) -0.0004(7) 0.0122(8) 0.0008(7)
C10 0.0431(11) 0.0279(9) 0.0356(9) 0.0028(7) 0.0160(8) 0.0001(7)
N1 0.0627(11) 0.0257(8) 0.0567(10) -0.0028(7) 0.0273(8) 0.0014(7)
N2 0.0461(9) 0.0284(8) 0.0426(8) -0.0013(6) 0.0182(7) 0.0019(6)
N3 0.0457(9) 0.0314(8) 0.0419(8) 0.0006(7) 0.0186(7) 0.0056(7)
N4 0.0554(10) 0.0265(8) 0.0435(9) 0.0007(7) 0.0216(8) 0.0008(6)
N5 0.0579(10) 0.0258(8) 0.0428(9) 0.0003(7) 0.0233(8) -0.0004(6)
N6 0.0773(12) 0.0251(9) 0.0553(10) -0.0005(7) 0.0396(9) -0.0003(7)
O1 0.0507(8) 0.0240(7) 0.0429(7) 0.0019(5) 0.0222(6) -0.0009(5)

loop_
_atom_type_symbol
_atom_type_description
_atom_type_scat_dispersion_real
_atom_type_scat_dispersion_imag
_atom_type_scat_source
C C 0.0033 0.0016 'International Tables Vol C Tables 4.2.6.8 and 6.1.1.4'
H H 0.0000 0.0000 'International Tables Vol C Tables 4.2.6.8 and 6.1.1.4'
N N 0.0061 0.0033 'International Tables Vol C Tables 4.2.6.8 and 6.1.1.4'
O O 0.0106 0.0060 'International Tables Vol C Tables 4.2.6.8 and 6.1.1.4'

loop_
_geom_angle_atom_site_label_1
_geom_angle_atom_site_label_2
_geom_angle_atom_site_label_3
_geom_angle
_geom_angle_publ_flag
C6 C1 C2 121.20(16) ?
C6 C1 N2 119.72(15) ?
C2 C1 N2 119.08(16) ?
C3 C2 C1 118.83(19) ?
C3 C2 H2 120.6 ?
C1 C2 H2 120.6 ?
C4 C3 C2 120.54(19) ?
C4 C3 H3 119.7 ?
C2 C3 H3 119.7 ?
C5 C4 C3 120.04(18) ?
C5 C4 H4 120.0 ?
C3 C4 H4 120.0 ?
C4 C5 C6 120.51(19) ?
C4 C5 H5 119.7 ?
C6 C5 H5 119.7 ?
C1 C6 C5 118.85(17) ?
C1 C6 H6 120.6 ?
C5 C6 H6 120.6 ?
N1 C7 C8 108.94(15) ?
N1 C7 H7 125.5 ?
C8 C7 H7 125.5 ?
N3 C8 C7 109.13(15) ?
N3 C8 C9 122.23(15) ?
C7 C8 C9 128.64(16) y
N4 C9 O1 112.63(14) ?
N4 C9 C8 128.77(16) y
O1 C9 C8 118.60(14) ?
N5 C10 N6 129.53(15) ?
N5 C10 O1 112.80(14) ?
N6 C10 O1 117.65(14) y
C7 N1 N2 103.53(13) ?
N3 N2 N1 115.35(13) ?
N3 N2 C1 123.07(14) y
N1 N2 C1 121.58(13) ?
C8 N3 N2 103.04(14) ?
C9 N4 N5 107.19(13) ?
C10 N5 N4 105.13(13) ?
C10 N6 H6A 120.0 ?
C10 N6 H6B 120.0 ?
H6A N6 H6B 120.0 ?
C10 O1 C9 102.25(12) ?

loop_
_geom_bond_atom_site_label_1
_geom_bond_atom_site_label_2
_geom_bond_distance
_geom_bond_publ_flag
C1 C6 1.379(2) ?
C1 C2 1.381(2) ?
C1 N2 1.4243(19) y
C2 C3 1.377(2) ?
C2 H2 0.9300 ?
C3 C4 1.374(3) ?
C3 H3 0.9300 ?
C4 C5 1.371(3) ?
C4 H4 0.9300 ?
C5 C6 1.379(2) ?
C5 H5 0.9300 ?
C6 H6 0.9300 ?
C7 N1 1.315(2) ?
C7 C8 1.394(2) ?
C7 H7 0.9300 ?
C8 N3 1.329(2) ?
C8 C9 1.448(2) y
C9 N4 1.2734(19) ?
C9 O1 1.3722(18) y
C10 N5 1.305(2) ?
C10 N6 1.3219(19) y
C10 O1 1.3597(19) ?
N1 N2 1.3404(19) ?
N2 N3 1.3295(17) y
N4 N5 1.4095(17) y
N6 H6A 0.8600 ?
N6 H6B 0.8600 ?

loop_
_geom_hbond_atom_site_label_D
_geom_hbond_atom_site_label_H
_geom_hbond_atom_site_label_A
_geom_hbond_site_symmetry_A
_geom_hbond_distance_DH
_geom_hbond_distance_HA
_geom_hbond_distance_DA
_geom_hbond_angle_DHA
N6 H6A N5 2_654 0.86 2.14 2.977(2) 165.9
N6 H6B N4 1_565 0.86 2.14 2.991(2) 169.2

loop_
_geom_torsion_atom_site_label_1
_geom_torsion_atom_site_label_2
_geom_torsion_atom_site_label_3
_geom_torsion_atom_site_label_4
_geom_torsion
C6 C1 C2 C3 1.7(3)
N2 C1 C2 C3 -178.29(17)
C1 C2 C3 C4 -0.6(3)
C2 C3 C4 C5 -0.3(3)
C3 C4 C5 C6 0.1(3)
C2 C1 C6 C5 -1.9(3)
N2 C1 C6 C5 178.11(17)
C4 C5 C6 C1 1.0(3)
N1 C7 C8 N3 0.6(2)
N1 C7 C8 C9 -179.42(18)
N3 C8 C9 N4 -174.19(18)
C7 C8 C9 N4 5.9(3)
N3 C8 C9 O1 6.3(3)
C7 C8 C9 O1 -173.70(18)
C8 C7 N1 N2 -0.4(2)
C7 N1 N2 N3 0.1(2)
C7 N1 N2 C1 -179.91(16)
C6 C1 N2 N3 19.6(3)
C2 C1 N2 N3 -160.35(17)
C6 C1 N2 N1 -160.37(18)
C2 C1 N2 N1 19.6(3)
C7 C8 N3 N2 -0.5(2)
C9 C8 N3 N2 179.51(16)
N1 N2 N3 C8 0.3(2)
C1 N2 N3 C8 -179.71(15)
O1 C9 N4 N5 0.0(2)
C8 C9 N4 N5 -179.63(18)
N6 C10 N5 N4 178.46(18)
O1 C10 N5 N4 -0.1(2)
C9 N4 N5 C10 0.11(19)
N5 C10 O1 C9 0.11(19)
N6 C10 O1 C9 -178.67(16)
N4 C9 O1 C10 -0.04(19)
C8 C9 O1 C10 179.60(15)

loop_
_cod_related_entry_id
_cod_related_entry_database
_cod_related_entry_code
1 ChemSpider 21129575
